data_7029424
loop_
_publ_author_name
'Yap, Jeanette See Leng'
'Li, Bin Bin'
'Wong, Jonathan'
'Li, Yongxin'
'Pullarkat, Sumod A.'
'Leung, Pak-Hing'

_publ_section_title
;
 Development of a novel chiral palladacycle and its application in
 asymmetric hydrophosphination reaction.
;
_journal_issue 15
_journal_name_full 'Dalton transactions (Cambridge, England : 2003)'
_journal_page_first 5777
_journal_page_last 5784
_journal_paper_doi 10.1039/c4dt00062e
_journal_volume 43
_journal_year 2014
_chemical_absolute_configuration ad
_chemical_formula_sum 'C21 H26 Cl8 N2 Pd2'
_chemical_formula_weight 802.84
_chemical_name_systematic
; 
 ? 
;
_space_group_IT_number 4
_symmetry_cell_setting monoclinic
_symmetry_space_group_name_Hall 'P 2yb'
_symmetry_space_group_name_H-M 'P 1 21 1'
_atom_sites_solution_hydrogens geom
_atom_sites_solution_primary direct
_atom_sites_solution_secondary difmap
_audit_creation_method SHELXL-97
_cell_angle_alpha 90.00
_cell_angle_beta 95.0910(10)
_cell_angle_gamma 90.00
_cell_formula_units_Z 2
_cell_length_a 8.8571(2)
_cell_length_b 14.1867(3)
_cell_length_c 11.1258(3)
_cell_measurement_reflns_used 7652
_cell_measurement_temperature 103(2)
_cell_measurement_theta_max 30.49
_cell_measurement_theta_min 2.82
_cell_volume 1392.48(6)
_computing_cell_refinement 'Bruker SAINT'
_computing_data_collection 'Bruker APEX2'
_computing_data_reduction 'Bruker SAINT'
_computing_molecular_graphics 'Bruker SHELXTL'
_computing_publication_material 'Bruker SHELXTL'
_computing_structure_refinement 'SHELXL-97 (Sheldrick, 2008)'
_computing_structure_solution 'SHELXS-97 (Sheldrick, 2008)'
_diffrn_ambient_temperature 103(2)
_diffrn_measured_fraction_theta_full 0.990
_diffrn_measured_fraction_theta_max 0.990
_diffrn_measurement_device_type 'Bruker APEX-II CCD'
_diffrn_measurement_method '\f and \w scans'
_diffrn_radiation_monochromator graphite
_diffrn_radiation_source 'fine-focus sealed tube'
_diffrn_radiation_type MoK\a
_diffrn_radiation_wavelength 0.71073
_diffrn_reflns_av_R_equivalents 0.0255
_diffrn_reflns_av_sigmaI/netI 0.0424
_diffrn_reflns_limit_h_max 12
_diffrn_reflns_limit_h_min -12
_diffrn_reflns_limit_k_max 20
_diffrn_reflns_limit_k_min -16
_diffrn_reflns_limit_l_max 15
_diffrn_reflns_limit_l_min -15
_diffrn_reflns_number 14642
_diffrn_reflns_theta_full 30.53
_diffrn_reflns_theta_max 30.53
_diffrn_reflns_theta_min 2.82
_exptl_absorpt_coefficient_mu 2.074
_exptl_absorpt_correction_T_max 0.7889
_exptl_absorpt_correction_T_min 0.4909
_exptl_absorpt_correction_type multi-scan
_exptl_absorpt_process_details sadabs
_exptl_crystal_colour yellow
_exptl_crystal_density_diffrn 1.915
_exptl_crystal_density_method 'not measured'
_exptl_crystal_description block
_exptl_crystal_F_000 788
_exptl_crystal_size_max 0.40
_exptl_crystal_size_mid 0.30
_exptl_crystal_size_min 0.12
_refine_diff_density_max 0.480
_refine_diff_density_min -0.730
_refine_diff_density_rms 0.095
_refine_ls_abs_structure_details 'Flack H D (1983), Acta Cryst. A39, 876-881'
_refine_ls_abs_structure_Flack -0.005(16)
_refine_ls_extinction_method none
_refine_ls_goodness_of_fit_ref 1.010
_refine_ls_hydrogen_treatment constr
_refine_ls_matrix_type full
_refine_ls_number_parameters 304
_refine_ls_number_reflns 7623
_refine_ls_number_restraints 1
_refine_ls_restrained_S_all 1.010
_refine_ls_R_factor_all 0.0237
_refine_ls_R_factor_gt 0.0226
_refine_ls_shift/su_max 0.001
_refine_ls_shift/su_mean 0.000
_refine_ls_structure_factor_coef Fsqd
_refine_ls_weighting_details 'calc w=1/[\s^2^(Fo^2^)+(0.0115P)^2^+0.0000P] where P=(Fo^2^+2Fc^2^)/3'
_refine_ls_weighting_scheme calc
_refine_ls_wR_factor_gt 0.0460
_refine_ls_wR_factor_ref 0.0466
_reflns_number_gt 7393
_reflns_number_total 7623
_reflns_threshold_expression >2sigma(I)
_cod_data_source_file c4dt00062e2.cif
_cod_data_source_block SS2
_cod_original_sg_symbol_H-M P2(1)
_cod_original_formula_sum 'C10.50 H13 Cl4 N Pd'
_cod_database_code 7029424

loop_
_symmetry_equiv_pos_as_xyz
'x, y, z'
'-x, y+1/2, -z'

loop_
_atom_site_label
_atom_site_type_symbol
_atom_site_fract_x
_atom_site_fract_y
_atom_site_fract_z
_atom_site_U_iso_or_equiv
_atom_site_adp_type
_atom_site_occupancy
_atom_site_symmetry_multiplicity
_atom_site_calc_flag
_atom_site_refinement_flags
Pd1 Pd 1.031615(19) 0.980133(12) 0.601515(16) 0.01086(4) Uani 1 1 d .
Pd2 Pd 0.762896(19) 0.999243(13) 0.350211(16) 0.01003(4) Uani 1 1 d .
C1 C 1.2451(3) 1.01928(19) 0.6519(2) 0.0131(5) Uani 1 1 d .
C2 C 1.3257(3) 1.10137(19) 0.6318(2) 0.0154(5) Uani 1 1 d .
C3 C 1.4789(3) 1.1101(2) 0.6691(3) 0.0179(6) Uani 1 1 d .
H3 H 1.5319 1.1654 0.6496 0.021 Uiso 1 1 calc R
C4 C 1.5549(3) 1.0393(2) 0.7340(3) 0.0191(6) Uani 1 1 d .
H4 H 1.6601 1.0446 0.7582 0.023 Uiso 1 1 calc R
C5 C 1.4745(3) 0.9603(2) 0.7632(2) 0.0171(6) Uani 1 1 d .
C6 C 1.3228(3) 0.94949(19) 0.7228(2) 0.0141(5) Uani 1 1 d .
C7 C 1.2339(3) 0.8621(2) 0.7466(3) 0.0163(5) Uani 1 1 d .
H7 H 1.2720 0.8347 0.8264 0.020 Uiso 1 1 calc R
C8 C 1.2517(3) 0.7901(2) 0.6471(3) 0.0221(6) Uani 1 1 d .
H8A H 1.1999 0.8130 0.5712 0.033 Uiso 1 1 calc R
H8B H 1.2070 0.7300 0.6689 0.033 Uiso 1 1 calc R
H8C H 1.3596 0.7811 0.6372 0.033 Uiso 1 1 calc R
C9 C 1.0589(3) 0.9492(2) 0.8634(2) 0.0224(6) Uani 1 1 d .
H9A H 0.9565 0.9754 0.8629 0.034 Uiso 1 1 calc R
H9B H 1.1330 1.0006 0.8677 0.034 Uiso 1 1 calc R
H9C H 1.0789 0.9079 0.9336 0.034 Uiso 1 1 calc R
C10 C 0.9693(3) 0.8112(2) 0.7552(3) 0.0229(6) Uani 1 1 d .
H10A H 1.0038 0.7713 0.8241 0.034 Uiso 1 1 calc R
H10B H 0.9710 0.7748 0.6804 0.034 Uiso 1 1 calc R
H10C H 0.8658 0.8328 0.7638 0.034 Uiso 1 1 calc R
C11 C 0.7419(3) 1.06208(18) 0.1903(2) 0.0102(5) Uani 1 1 d .
C12 C 0.8506(3) 1.09021(19) 0.1135(2) 0.0139(5) Uani 1 1 d .
C13 C 0.8116(3) 1.1415(2) 0.0087(2) 0.0161(5) Uani 1 1 d .
H13 H 0.8885 1.1613 -0.0401 0.019 Uiso 1 1 calc R
C14 C 0.6632(3) 1.16357(19) -0.0246(2) 0.0163(5) Uani 1 1 d .
H14 H 0.6370 1.2012 -0.0940 0.020 Uiso 1 1 calc R
C15 C 0.5515(3) 1.13011(19) 0.0448(2) 0.0148(5) Uani 1 1 d .
C16 C 0.5887(3) 1.07945(18) 0.1503(2) 0.0116(5) Uani 1 1 d .
C17 C 0.4716(3) 1.04064(19) 0.2274(2) 0.0131(5) Uani 1 1 d .
H17 H 0.3818 1.0190 0.1737 0.016 Uiso 1 1 calc R
C18 C 0.4203(3) 1.1146(2) 0.3144(3) 0.0193(6) Uani 1 1 d .
H18A H 0.5036 1.1287 0.3756 0.029 Uiso 1 1 calc R
H18B H 0.3335 1.0904 0.3538 0.029 Uiso 1 1 calc R
H18C H 0.3906 1.1721 0.2697 0.029 Uiso 1 1 calc R
C19 C 0.5476(3) 0.8768(2) 0.2044(3) 0.0188(6) Uani 1 1 d .
H19A H 0.6044 0.8239 0.2429 0.028 Uiso 1 1 calc R
H19B H 0.5969 0.8975 0.1336 0.028 Uiso 1 1 calc R
H19C H 0.4437 0.8567 0.1794 0.028 Uiso 1 1 calc R
C20 C 0.4548(3) 0.9249(2) 0.3915(3) 0.0205(6) Uani 1 1 d .
H20A H 0.4624 0.9721 0.4560 0.031 Uiso 1 1 calc R
H20B H 0.4946 0.8645 0.4233 0.031 Uiso 1 1 calc R
H20C H 0.3483 0.9172 0.3607 0.031 Uiso 1 1 calc R
C21 C 0.9766(3) 0.3207(2) 0.7247(3) 0.0263(7) Uani 1 1 d .
H21A H 1.0461 0.3257 0.6601 0.032 Uiso 1 1 calc R
H21B H 0.9197 0.3807 0.7268 0.032 Uiso 1 1 calc R
Cl1 Cl 0.77766(7) 0.92347(5) 0.54551(6) 0.01620(13) Uani 1 1 d .
Cl2 Cl 0.99691(7) 1.06341(5) 0.42085(6) 0.01618(13) Uani 1 1 d .
Cl3 Cl 1.24179(8) 1.19998(5) 0.56019(7) 0.01894(14) Uani 1 1 d .
Cl4 Cl 1.56889(8) 0.87365(6) 0.85209(7) 0.02541(17) Uani 1 1 d .
Cl5 Cl 1.04235(7) 1.06232(5) 0.14094(6) 0.01854(13) Uani 1 1 d .
Cl6 Cl 0.36265(7) 1.15202(5) -0.00454(6) 0.02135(14) Uani 1 1 d .
Cl7 Cl 1.08294(9) 0.30430(7) 0.86346(8) 0.0368(2) Uani 1 1 d .
Cl8 Cl 0.84800(10) 0.22758(6) 0.69070(8) 0.03422(19) Uani 1 1 d .
N1 N 1.0715(2) 0.89386(17) 0.7508(2) 0.0156(5) Uani 1 1 d .
N2 N 0.5444(2) 0.95642(16) 0.2919(2) 0.0129(5) Uani 1 1 d .

loop_
_atom_site_aniso_label
_atom_site_aniso_U_11
_atom_site_aniso_U_22
_atom_site_aniso_U_33
_atom_site_aniso_U_23
_atom_site_aniso_U_13
_atom_site_aniso_U_12
Pd1 0.01196(8) 0.01108(10) 0.00940(8) 0.00083(7) 0.00008(6) 0.00074(7)
Pd2 0.00946(7) 0.01085(10) 0.00970(8) 0.00021(7) 0.00041(6) -0.00079(7)
C1 0.0128(11) 0.0165(16) 0.0101(11) -0.0018(10) 0.0017(9) 0.0028(10)
C2 0.0167(12) 0.0158(15) 0.0138(13) -0.0041(11) 0.0014(10) 0.0007(10)
C3 0.0170(12) 0.0167(15) 0.0202(14) -0.0046(11) 0.0026(10) -0.0040(10)
C4 0.0139(12) 0.0237(16) 0.0192(14) -0.0074(12) -0.0009(10) 0.0006(11)
C5 0.0168(12) 0.0199(15) 0.0138(12) -0.0015(11) -0.0023(10) 0.0058(10)
C6 0.0168(12) 0.0142(14) 0.0115(12) -0.0036(10) 0.0022(10) -0.0003(10)
C7 0.0149(12) 0.0173(15) 0.0161(13) 0.0038(11) -0.0020(10) 0.0012(10)
C8 0.0251(14) 0.0150(15) 0.0261(16) -0.0011(12) 0.0016(12) 0.0033(11)
C9 0.0239(14) 0.0320(18) 0.0115(13) 0.0010(12) 0.0036(11) 0.0028(12)
C10 0.0210(14) 0.0218(16) 0.0253(16) 0.0111(13) -0.0004(12) -0.0028(12)
C11 0.0131(11) 0.0087(13) 0.0088(11) -0.0010(10) 0.0004(9) -0.0020(9)
C12 0.0115(11) 0.0156(14) 0.0149(13) -0.0012(11) 0.0021(9) -0.0027(10)
C13 0.0180(12) 0.0166(15) 0.0143(13) 0.0005(11) 0.0044(10) -0.0029(11)
C14 0.0202(12) 0.0147(14) 0.0135(13) 0.0014(11) -0.0012(10) -0.0005(10)
C15 0.0140(11) 0.0154(14) 0.0141(13) -0.0014(11) -0.0032(9) -0.0004(10)
C16 0.0124(11) 0.0114(13) 0.0111(12) -0.0014(10) 0.0005(9) -0.0020(9)
C17 0.0091(11) 0.0160(14) 0.0141(12) 0.0009(10) -0.0006(9) -0.0008(9)
C18 0.0158(12) 0.0212(15) 0.0213(14) -0.0019(12) 0.0046(11) 0.0000(11)
C19 0.0216(13) 0.0143(14) 0.0205(15) -0.0031(11) 0.0029(11) -0.0052(11)
C20 0.0153(12) 0.0244(16) 0.0220(15) 0.0033(12) 0.0028(11) -0.0054(11)
C21 0.0253(15) 0.0234(17) 0.0315(18) 0.0056(14) 0.0095(13) 0.0014(13)
Cl1 0.0152(3) 0.0190(4) 0.0141(3) 0.0040(3) 0.0000(2) -0.0029(2)
Cl2 0.0154(3) 0.0184(4) 0.0139(3) 0.0040(3) -0.0030(2) -0.0049(2)
Cl3 0.0219(3) 0.0122(3) 0.0222(3) -0.0003(3) -0.0008(3) -0.0008(2)
Cl4 0.0190(3) 0.0310(5) 0.0250(4) 0.0054(3) -0.0052(3) 0.0065(3)
Cl5 0.0111(3) 0.0264(4) 0.0185(3) 0.0012(3) 0.0036(2) -0.0005(2)
Cl6 0.0148(3) 0.0273(4) 0.0208(3) 0.0032(3) -0.0048(2) 0.0028(3)
Cl7 0.0262(4) 0.0415(5) 0.0414(5) 0.0116(4) -0.0034(3) -0.0084(3)
Cl8 0.0343(4) 0.0361(5) 0.0320(4) 0.0065(4) 0.0009(3) -0.0114(3)
N1 0.0151(10) 0.0179(13) 0.0135(11) 0.0026(10) 0.0001(8) -0.0007(9)
N2 0.0120(10) 0.0141(12) 0.0127(10) -0.0003(9) 0.0021(8) -0.0018(8)

loop_
_atom_type_symbol
_atom_type_description
_atom_type_scat_dispersion_real
_atom_type_scat_dispersion_imag
_atom_type_scat_source
C C 0.0033 0.0016 'International Tables Vol C Tables 4.2.6.8 and 6.1.1.4'
H H 0.0000 0.0000 'International Tables Vol C Tables 4.2.6.8 and 6.1.1.4'
N N 0.0061 0.0033 'International Tables Vol C Tables 4.2.6.8 and 6.1.1.4'
Cl Cl 0.1484 0.1585 'International Tables Vol C Tables 4.2.6.8 and 6.1.1.4'
Pd Pd -0.9988 1.0072 'International Tables Vol C Tables 4.2.6.8 and 6.1.1.4'

loop_
_geom_angle_atom_site_label_1
_geom_angle_atom_site_label_2
_geom_angle_atom_site_label_3
_geom_angle
C1 Pd1 N1 81.35(10)
C1 Pd1 Cl2 98.63(8)
N1 Pd1 Cl2 173.55(7)
C1 Pd1 Cl1 176.53(8)
N1 Pd1 Cl1 95.67(6)
Cl2 Pd1 Cl1 84.13(2)
C11 Pd2 N2 80.82(9)
C11 Pd2 Cl2 97.85(7)
N2 Pd2 Cl2 173.66(7)
C11 Pd2 Cl1 177.69(7)
N2 Pd2 Cl1 97.20(6)
Cl2 Pd2 Cl1 83.99(2)
C2 C1 C6 116.5(2)
C2 C1 Pd1 132.1(2)
C6 C1 Pd1 111.38(18)
C3 C2 C1 121.8(3)
C3 C2 Cl3 115.5(2)
C1 C2 Cl3 122.7(2)
C4 C3 C2 120.7(3)
C4 C3 H3 119.6
C2 C3 H3 119.6
C3 C4 C5 118.5(2)
C3 C4 H4 120.8
C5 C4 H4 120.8
C4 C5 C6 121.2(3)
C4 C5 Cl4 118.3(2)
C6 C5 Cl4 120.5(2)
C5 C6 C1 121.0(2)
C5 C6 C7 122.7(2)
C1 C6 C7 116.2(2)
C6 C7 N1 105.9(2)
C6 C7 C8 109.5(2)
N1 C7 C8 112.5(2)
C6 C7 H7 109.6
N1 C7 H7 109.6
C8 C7 H7 109.6
C7 C8 H8A 109.5
C7 C8 H8B 109.5
H8A C8 H8B 109.5
C7 C8 H8C 109.5
H8A C8 H8C 109.5
H8B C8 H8C 109.5
N1 C9 H9A 109.5
N1 C9 H9B 109.5
H9A C9 H9B 109.5
N1 C9 H9C 109.5
H9A C9 H9C 109.5
H9B C9 H9C 109.5
N1 C10 H10A 109.5
N1 C10 H10B 109.5
H10A C10 H10B 109.5
N1 C10 H10C 109.5
H10A C10 H10C 109.5
H10B C10 H10C 109.5
C12 C11 C16 116.8(2)
C12 C11 Pd2 131.30(19)
C16 C11 Pd2 111.86(17)
C13 C12 C11 121.8(2)
C13 C12 Cl5 115.50(19)
C11 C12 Cl5 122.7(2)
C14 C13 C12 120.4(2)
C14 C13 H13 119.8
C12 C13 H13 119.8
C13 C14 C15 119.0(3)
C13 C14 H14 120.5
C15 C14 H14 120.5
C16 C15 C14 121.2(2)
C16 C15 Cl6 120.5(2)
C14 C15 Cl6 118.3(2)
C15 C16 C11 120.3(2)
C15 C16 C17 123.1(2)
C11 C16 C17 116.6(2)
C16 C17 N2 105.9(2)
C16 C17 C18 111.7(2)
N2 C17 C18 112.4(2)
C16 C17 H17 108.9
N2 C17 H17 108.9
C18 C17 H17 108.9
C17 C18 H18A 109.5
C17 C18 H18B 109.5
H18A C18 H18B 109.5
C17 C18 H18C 109.5
H18A C18 H18C 109.5
H18B C18 H18C 109.5
N2 C19 H19A 109.5
N2 C19 H19B 109.5
H19A C19 H19B 109.5
N2 C19 H19C 109.5
H19A C19 H19C 109.5
H19B C19 H19C 109.5
N2 C20 H20A 109.5
N2 C20 H20B 109.5
H20A C20 H20B 109.5
N2 C20 H20C 109.5
H20A C20 H20C 109.5
H20B C20 H20C 109.5
Cl7 C21 Cl8 112.10(18)
Cl7 C21 H21A 109.2
Cl8 C21 H21A 109.2
Cl7 C21 H21B 109.2
Cl8 C21 H21B 109.2
H21A C21 H21B 107.9
Pd2 Cl1 Pd1 93.36(2)
Pd1 Cl2 Pd2 97.93(2)
C10 N1 C9 107.3(2)
C10 N1 C7 110.5(2)
C9 N1 C7 109.0(2)
C10 N1 Pd1 115.64(18)
C9 N1 Pd1 110.08(17)
C7 N1 Pd1 104.28(16)
C20 N2 C19 107.5(2)
C20 N2 C17 111.1(2)
C19 N2 C17 108.8(2)
C20 N2 Pd2 113.52(17)
C19 N2 Pd2 110.70(16)
C17 N2 Pd2 105.29(15)

loop_
_geom_bond_atom_site_label_1
_geom_bond_atom_site_label_2
_geom_bond_distance
Pd1 C1 2.002(3)
Pd1 N1 2.068(2)
Pd1 Cl2 2.3283(7)
Pd1 Cl1 2.4177(7)
Pd2 C11 1.984(2)
Pd2 N2 2.077(2)
Pd2 Cl2 2.3352(6)
Pd2 Cl1 2.4174(7)
C1 C2 1.394(4)
C1 C6 1.407(4)
C2 C3 1.388(4)
C2 Cl3 1.743(3)
C3 C4 1.377(4)
C3 H3 0.9500
C4 C5 1.381(4)
C4 H4 0.9500
C5 C6 1.388(4)
C5 Cl4 1.744(3)
C6 C7 1.505(4)
C7 N1 1.512(3)
C7 C8 1.525(4)
C7 H7 1.0000
C8 H8A 0.9800
C8 H8B 0.9800
C8 H8C 0.9800
C9 N1 1.491(4)
C9 H9A 0.9800
C9 H9B 0.9800
C9 H9C 0.9800
C10 N1 1.485(4)
C10 H10A 0.9800
C10 H10B 0.9800
C10 H10C 0.9800
C11 C12 1.401(3)
C11 C16 1.411(3)
C12 C13 1.391(4)
C12 Cl5 1.744(3)
C13 C14 1.370(4)
C13 H13 0.9500
C14 C15 1.391(4)
C14 H14 0.9500
C15 C16 1.391(4)
C15 Cl6 1.742(3)
C16 C17 1.507(3)
C17 N2 1.509(3)
C17 C18 1.524(4)
C17 H17 1.0000
C18 H18A 0.9800
C18 H18B 0.9800
C18 H18C 0.9800
C19 N2 1.493(3)
C19 H19A 0.9800
C19 H19B 0.9800
C19 H19C 0.9800
C20 N2 1.488(3)
C20 H20A 0.9800
C20 H20B 0.9800
C20 H20C 0.9800
C21 Cl7 1.751(3)
C21 Cl8 1.763(3)
C21 H21A 0.9900
C21 H21B 0.9900
